data_7022579
loop_
_publ_author_name
'Baniodeh, Amer'
'Lan, Yanhua'
'Novitchi, Ghenadie'
'Mereacre, Valeriu'
'Sukhanov, Andrey'
'Ferbinteanu, Marilena'
'Voronkova, Violeta'
'Anson, Christopher E.'
'Powell, Annie K.'

_publ_section_title
;
 Magnetic anisotropy and exchange coupling in a family of isostructural
 Fe(III)2Ln(III)2 complexes.
;
_journal_issue 24
_journal_name_full 'Dalton transactions (Cambridge, England : 2003)'
_journal_page_first 8926
_journal_page_last 8938
_journal_paper_doi 10.1039/c3dt00105a
_journal_volume 42
_journal_year 2013
_chemical_formula_moiety '(C54 H58 Fe2 N2 O20 Y2), 3(C2 H3 N)'
_chemical_formula_sum 'C60 H67 Fe2 N5 O20 Y2'
_chemical_formula_weight 1467.71
_chemical_name_systematic
;
?
;
_space_group_IT_number 15
_symmetry_cell_setting monoclinic
_symmetry_space_group_name_Hall '-C 2yc'
_symmetry_space_group_name_H-M 'C 1 2/c 1'
_atom_sites_solution_hydrogens geom
_atom_sites_solution_primary direct
_atom_sites_solution_secondary difmap
_audit_creation_method SHELXL-97
_cell_angle_alpha 90.00
_cell_angle_beta 110.230(6)
_cell_angle_gamma 90.00
_cell_formula_units_Z 4
_cell_length_a 18.7266(16)
_cell_length_b 15.8981(11)
_cell_length_c 22.0196(18)
_cell_measurement_reflns_used 8223
_cell_measurement_temperature 180(2)
_cell_measurement_theta_max 27.02
_cell_measurement_theta_min 1.73
_cell_volume 6151.2(9)
_computing_cell_refinement 'X-Area 1.38 (Stoe & Cie GmbH, 2006)'
_computing_data_collection 'WinXpose 1.6.8 (Stoe & Cie GmbH, 2004)'
_computing_data_reduction 'X-Area 1.38 (Stoe & Cie GmbH, 2006)'
_computing_molecular_graphics 'Diamond 2.1 (Crystal Impact, 1998)'
_computing_publication_material 'SHELXTL 6.14 (BrukerAXS Inc., 2003)'
_computing_structure_refinement 'SHELXTL 6.14 (BrukerAXS Inc., 2003)'
_computing_structure_solution 'SHELXTL 6.14 (BrukerAXS Inc., 2003)'
_diffrn_ambient_temperature 180(2)
_diffrn_detector_area_resol_mean 6.667
_diffrn_measured_fraction_theta_full 0.999
_diffrn_measured_fraction_theta_max 0.999
_diffrn_measurement_device_type 'Stoe IPDS II'
_diffrn_measurement_method 'area detector'
_diffrn_radiation_monochromator graphite
_diffrn_radiation_source 'fine-focus sealed tube'
_diffrn_radiation_type MoK\a
_diffrn_radiation_wavelength 0.71073
_diffrn_reflns_av_R_equivalents 0.0924
_diffrn_reflns_av_unetI/netI 0.1027
_diffrn_reflns_limit_h_max 22
_diffrn_reflns_limit_h_min -22
_diffrn_reflns_limit_k_max 18
_diffrn_reflns_limit_k_min -19
_diffrn_reflns_limit_l_max 26
_diffrn_reflns_limit_l_min -26
_diffrn_reflns_number 18535
_diffrn_reflns_theta_full 25.25
_diffrn_reflns_theta_max 25.35
_diffrn_reflns_theta_min 1.73
_exptl_absorpt_coefficient_mu 2.410
_exptl_absorpt_correction_T_max 0.8306
_exptl_absorpt_correction_T_min 0.7138
_exptl_absorpt_correction_type multi-scan
_exptl_absorpt_process_details
;
XPREP in SHELXTL 6.14 (BrukerAXS Inc., 2003)
;
_exptl_crystal_colour yellow-brown
_exptl_crystal_density_diffrn 1.585
_exptl_crystal_density_method 'not measured'
_exptl_crystal_description block
_exptl_crystal_F_000 3008
_exptl_crystal_size_max 0.15
_exptl_crystal_size_mid 0.13
_exptl_crystal_size_min 0.08
_refine_diff_density_max 0.290
_refine_diff_density_min -0.325
_refine_diff_density_rms 0.061
_refine_ls_extinction_method none
_refine_ls_goodness_of_fit_ref 0.945
_refine_ls_hydrogen_treatment mixed
_refine_ls_matrix_type full
_refine_ls_number_parameters 410
_refine_ls_number_reflns 5632
_refine_ls_number_restraints 2
_refine_ls_restrained_S_all 0.945
_refine_ls_R_factor_all 0.1061
_refine_ls_R_factor_gt 0.0555
_refine_ls_shift/su_max 0.000
_refine_ls_shift/su_mean 0.000
_refine_ls_structure_factor_coef Fsqd
_refine_ls_weighting_details 'calc w=1/[\s^2^(Fo^2^)+(0.0142P)^2^+0.0000P] where P=(Fo^2^+2Fc^2^)/3'
_refine_ls_weighting_scheme calc
_refine_ls_wR_factor_gt 0.0593
_refine_ls_wR_factor_ref 0.0679
_reflns_number_gt 3515
_reflns_number_total 5632
_reflns_threshold_expression >2sigma(I)
_cod_data_source_file c3dt00105a.txt
_cod_data_source_block am16y
_cod_original_cell_volume 6151.2(8)
_cod_original_sg_symbol_H-M 'C 2/c'
_cod_database_code 7022579

loop_
_symmetry_equiv_pos_as_xyz
'x, y, z'
'-x, y, -z+1/2'
'x+1/2, y+1/2, z'
'-x+1/2, y+1/2, -z+1/2'
'-x, -y, -z'
'x, -y, z-1/2'
'-x+1/2, -y+1/2, -z'
'x+1/2, -y+1/2, z-1/2'

loop_
_atom_site_label
_atom_site_type_symbol
_atom_site_fract_x
_atom_site_fract_y
_atom_site_fract_z
_atom_site_U_iso_or_equiv
_atom_site_adp_type
_atom_site_occupancy
_atom_site_symmetry_multiplicity
_atom_site_calc_flag
_atom_site_refinement_flags
Y1 Y 0.15482(2) 0.40542(3) 0.49528(2) 0.03645(11) Uani 1 1 d .
Fe1 Fe 0.17356(3) 0.19769(4) 0.46284(3) 0.03714(17) Uani 1 1 d .
O1 O 0.21932(16) 0.27875(18) 0.53910(14) 0.0351(7) Uani 1 1 d D
H1 H 0.212(2) 0.267(3) 0.5732(17) 0.042 Uiso 1 1 d D
N1 N 0.15422(19) 0.4623(2) 0.38317(17) 0.0415(9) Uani 1 1 d .
C1 C 0.1355(2) 0.3946(3) 0.3338(2) 0.0504(12) Uani 1 1 d .
H1A H 0.1830 0.3740 0.3287 0.060 Uiso 1 1 calc R
H1B H 0.1026 0.4177 0.2917 0.060 Uiso 1 1 calc R
C2 C 0.0951(3) 0.3216(3) 0.3523(2) 0.0480(12) Uani 1 1 d .
H2A H 0.0414 0.3368 0.3445 0.058 Uiso 1 1 calc R
H2B H 0.0956 0.2720 0.3252 0.058 Uiso 1 1 calc R
O2 O 0.13183(15) 0.30186(19) 0.41798(14) 0.0414(7) Uani 1 1 d .
C3 C 0.2320(2) 0.4940(3) 0.3967(2) 0.0469(12) Uani 1 1 d .
H3A H 0.2394 0.5458 0.4232 0.056 Uiso 1 1 calc R
H3B H 0.2391 0.5087 0.3554 0.056 Uiso 1 1 calc R
C4 C 0.2905(2) 0.4296(3) 0.4321(2) 0.0451(12) Uani 1 1 d .
H4A H 0.2886 0.3813 0.4032 0.054 Uiso 1 1 calc R
H4B H 0.3420 0.4546 0.4451 0.054 Uiso 1 1 calc R
O3 O 0.27582(14) 0.40161(19) 0.48764(13) 0.0392(7) Uani 1 1 d .
C5 C 0.0996(3) 0.5320(3) 0.3637(2) 0.0522(13) Uani 1 1 d .
H5A H 0.0950 0.5511 0.3197 0.063 Uiso 1 1 calc R
H5B H 0.1184 0.5798 0.3939 0.063 Uiso 1 1 calc R
C6 C 0.0228(3) 0.5051(3) 0.3642(2) 0.0554(13) Uani 1 1 d .
H6A H -0.0101 0.5548 0.3608 0.066 Uiso 1 1 calc R
H6B H -0.0021 0.4675 0.3270 0.066 Uiso 1 1 calc R
O4 O 0.03421(17) 0.4616(2) 0.42376(16) 0.0493(9) Uani 1 1 d D
H4 H -0.005(2) 0.462(3) 0.434(2) 0.059 Uiso 1 1 d D
O5 O 0.08290(15) 0.18370(18) 0.48960(15) 0.0438(8) Uani 1 1 d .
O6 O 0.06568(15) 0.31514(19) 0.52022(15) 0.0420(7) Uani 1 1 d .
C7 C 0.0496(2) 0.2385(3) 0.5131(2) 0.0406(11) Uani 1 1 d .
C8 C -0.0119(2) 0.2040(3) 0.5351(2) 0.0383(11) Uani 1 1 d .
C9 C -0.0477(3) 0.2554(3) 0.5662(3) 0.0569(14) Uani 1 1 d .
H9A H -0.0342 0.3131 0.5730 0.068 Uiso 1 1 calc R
C10 C -0.1037(3) 0.2227(4) 0.5876(3) 0.0739(18) Uani 1 1 d .
H10A H -0.1274 0.2576 0.6101 0.089 Uiso 1 1 calc R
C11 C -0.1246(3) 0.1396(4) 0.5762(3) 0.0639(15) Uani 1 1 d .
H11A H -0.1644 0.1180 0.5893 0.077 Uiso 1 1 calc R
C12 C -0.0889(2) 0.0880(4) 0.5463(2) 0.0549(13) Uani 1 1 d .
H12A H -0.1022 0.0301 0.5400 0.066 Uiso 1 1 calc R
C13 C -0.0329(2) 0.1207(3) 0.5251(2) 0.0463(12) Uani 1 1 d .
H13A H -0.0087 0.0852 0.5034 0.056 Uiso 1 1 calc R
O7 O 0.14435(15) 0.13344(18) 0.38015(14) 0.0427(8) Uani 1 1 d .
O8 O 0.25611(16) 0.06916(18) 0.39649(14) 0.0435(8) Uani 1 1 d .
C14 C 0.1887(2) 0.0848(3) 0.3634(2) 0.0417(11) Uani 1 1 d .
C15 C 0.1566(3) 0.0446(3) 0.2975(2) 0.0462(12) Uani 1 1 d .
C16 C 0.0915(3) 0.0746(3) 0.2523(2) 0.0520(13) Uani 1 1 d .
H16A H 0.0656 0.1204 0.2629 0.062 Uiso 1 1 calc R
C17 C 0.0627(3) 0.0392(4) 0.1912(3) 0.0718(17) Uani 1 1 d .
H17A H 0.0178 0.0611 0.1598 0.086 Uiso 1 1 calc R
C18 C 0.0996(3) -0.0273(4) 0.1766(3) 0.0780(19) Uani 1 1 d .
H18A H 0.0802 -0.0519 0.1348 0.094 Uiso 1 1 calc R
C19 C 0.1646(3) -0.0594(4) 0.2216(3) 0.0725(17) Uani 1 1 d .
H19A H 0.1894 -0.1065 0.2111 0.087 Uiso 1 1 calc R
C20 C 0.1938(3) -0.0230(3) 0.2822(3) 0.0602(14) Uani 1 1 d .
H20A H 0.2392 -0.0443 0.3133 0.072 Uiso 1 1 calc R
O9 O 0.17512(16) 0.55329(18) 0.51012(15) 0.0474(8) Uani 1 1 d .
O10 O 0.09850(16) 0.50476(19) 0.55841(15) 0.0444(8) Uani 1 1 d .
C21 C 0.1394(2) 0.5631(3) 0.5487(2) 0.0406(11) Uani 1 1 d .
C22 C 0.1491(3) 0.6434(3) 0.5841(2) 0.0488(12) Uani 1 1 d .
C23 C 0.1919(3) 0.7081(3) 0.5696(3) 0.0673(16) Uani 1 1 d .
H23A H 0.2138 0.7003 0.5370 0.081 Uiso 1 1 calc R
C24 C 0.2019(4) 0.7845(4) 0.6038(4) 0.090(2) Uani 1 1 d .
H24A H 0.2311 0.8281 0.5944 0.108 Uiso 1 1 calc R
C25 C 0.1704(4) 0.7967(4) 0.6498(4) 0.086(2) Uani 1 1 d .
H25A H 0.1759 0.8496 0.6709 0.103 Uiso 1 1 calc R
C26 C 0.1317(4) 0.7354(4) 0.6661(4) 0.093(2) Uani 1 1 d .
H26A H 0.1121 0.7438 0.7001 0.111 Uiso 1 1 calc R
C27 C 0.1201(3) 0.6580(4) 0.6326(3) 0.0777(18) Uani 1 1 d .
H27A H 0.0916 0.6151 0.6439 0.093 Uiso 1 1 calc R
N31 N 0.2153(3) 0.2522(3) 0.6715(2) 0.0826(16) Uani 1 1 d .
C31 C 0.1883(3) 0.3062(4) 0.6875(3) 0.0689(16) Uani 1 1 d .
C32 C 0.1576(4) 0.3800(4) 0.7071(4) 0.104(2) Uani 1 1 d .
H32A H 0.1444 0.4216 0.6721 0.155 Uiso 1 1 calc R
H32B H 0.1956 0.4039 0.7459 0.155 Uiso 1 1 calc R
H32C H 0.1119 0.3648 0.7166 0.155 Uiso 1 1 calc R
N32 N 0.0000 0.3188(5) 0.7500 0.087(2) Uani 1 2 d S
C33 C 0.0000 0.2491(6) 0.7500 0.080(3) Uani 1 2 d S
C34 C 0.0000 0.1590(6) 0.7500 0.134(5) Uani 1 2 d S
H34A H -0.0494 0.1384 0.7211 0.201 Uiso 0.50 1 calc PR
H34B H 0.0092 0.1384 0.7940 0.201 Uiso 0.50 1 calc PR
H34C H 0.0403 0.1384 0.7349 0.201 Uiso 0.50 1 calc PR

loop_
_atom_site_aniso_label
_atom_site_aniso_U_11
_atom_site_aniso_U_22
_atom_site_aniso_U_33
_atom_site_aniso_U_23
_atom_site_aniso_U_13
_atom_site_aniso_U_12
Y1 0.0372(2) 0.0371(2) 0.0384(2) 0.0015(3) 0.01726(18) 0.0019(2)
Fe1 0.0352(3) 0.0399(4) 0.0383(4) -0.0038(3) 0.0152(3) -0.0023(3)
O1 0.0384(17) 0.0392(19) 0.0298(18) -0.0034(15) 0.0145(14) -0.0020(13)
N1 0.044(2) 0.043(2) 0.041(2) 0.0048(19) 0.0194(18) 0.0095(18)
C1 0.052(3) 0.059(3) 0.041(3) 0.006(3) 0.017(2) 0.004(3)
C2 0.050(3) 0.054(3) 0.039(3) -0.002(2) 0.013(2) 0.002(2)
O2 0.0490(18) 0.0425(17) 0.0351(19) 0.0019(15) 0.0176(15) 0.0013(15)
C3 0.053(3) 0.044(3) 0.054(3) 0.006(2) 0.031(2) 0.001(2)
C4 0.044(3) 0.049(3) 0.047(3) 0.002(2) 0.022(2) 0.000(2)
O3 0.0416(16) 0.0440(16) 0.0388(17) 0.0023(16) 0.0225(14) 0.0017(15)
C5 0.057(3) 0.058(3) 0.049(3) 0.012(3) 0.027(3) 0.013(3)
C6 0.054(3) 0.064(3) 0.049(3) 0.015(3) 0.019(3) 0.016(3)
O4 0.0402(18) 0.063(2) 0.049(2) 0.0133(18) 0.0217(16) 0.0118(16)
O5 0.0365(16) 0.044(2) 0.055(2) -0.0013(16) 0.0207(15) -0.0014(14)
O6 0.0406(17) 0.0426(19) 0.047(2) -0.0003(15) 0.0207(14) -0.0018(14)
C7 0.038(3) 0.045(3) 0.042(3) 0.005(2) 0.017(2) 0.004(2)
C8 0.033(2) 0.045(3) 0.039(3) 0.003(2) 0.014(2) 0.001(2)
C9 0.055(3) 0.052(3) 0.074(4) -0.008(3) 0.035(3) -0.005(2)
C10 0.080(4) 0.075(4) 0.096(5) -0.009(4) 0.068(4) -0.008(3)
C11 0.054(3) 0.067(4) 0.084(4) 0.006(3) 0.041(3) -0.013(3)
C12 0.049(3) 0.054(3) 0.061(3) 0.001(3) 0.017(2) -0.012(3)
C13 0.043(3) 0.046(3) 0.052(3) -0.008(2) 0.019(2) -0.003(2)
O7 0.0410(17) 0.0449(18) 0.0440(19) -0.0108(15) 0.0168(15) -0.0001(14)
O8 0.0410(17) 0.047(2) 0.0453(19) -0.0058(15) 0.0178(15) 0.0025(14)
C14 0.043(3) 0.043(3) 0.041(3) -0.004(2) 0.018(2) -0.005(2)
C15 0.051(3) 0.054(3) 0.041(3) -0.012(2) 0.026(2) -0.011(2)
C16 0.047(3) 0.068(4) 0.042(3) -0.012(3) 0.017(2) -0.003(2)
C17 0.054(3) 0.109(5) 0.053(4) -0.023(3) 0.018(3) -0.010(3)
C18 0.066(4) 0.123(6) 0.049(4) -0.037(4) 0.025(3) -0.020(4)
C19 0.076(4) 0.083(4) 0.070(4) -0.039(4) 0.040(4) -0.009(3)
C20 0.064(3) 0.067(4) 0.055(3) -0.014(3) 0.027(3) -0.002(3)
O9 0.053(2) 0.0415(17) 0.055(2) -0.0009(16) 0.0283(18) 0.0002(14)
O10 0.0419(17) 0.0413(18) 0.055(2) 0.0008(16) 0.0228(15) 0.0022(14)
C21 0.041(3) 0.034(3) 0.047(3) 0.005(2) 0.015(2) 0.009(2)
C22 0.049(3) 0.047(3) 0.054(3) 0.000(3) 0.023(3) 0.005(2)
C23 0.069(4) 0.056(4) 0.081(4) -0.007(3) 0.031(3) -0.009(3)
C24 0.101(5) 0.053(4) 0.118(6) -0.019(4) 0.041(5) -0.026(3)
C25 0.090(5) 0.063(4) 0.111(6) -0.034(4) 0.042(4) -0.009(4)
C26 0.098(5) 0.079(5) 0.124(6) -0.045(4) 0.067(5) -0.026(4)
C27 0.081(4) 0.070(4) 0.095(5) -0.017(4) 0.046(4) -0.018(3)
N31 0.134(5) 0.063(3) 0.070(4) -0.001(3) 0.061(4) 0.006(3)
C31 0.083(4) 0.074(4) 0.051(4) 0.003(3) 0.025(3) -0.006(4)
C32 0.087(5) 0.119(6) 0.114(6) 0.011(5) 0.047(4) 0.026(4)
N32 0.103(6) 0.073(5) 0.076(5) 0.000 0.018(4) 0.000
C33 0.090(7) 0.068(6) 0.092(7) 0.000 0.044(6) 0.000
C34 0.159(11) 0.069(7) 0.151(11) 0.000 0.023(9) 0.000

loop_
_atom_type_symbol
_atom_type_description
_atom_type_scat_dispersion_real
_atom_type_scat_dispersion_imag
_atom_type_scat_source
C C 0.0033 0.0016 'International Tables Vol C Tables 4.2.6.8 and 6.1.1.4'
H H 0.0000 0.0000 'International Tables Vol C Tables 4.2.6.8 and 6.1.1.4'
N N 0.0061 0.0033 'International Tables Vol C Tables 4.2.6.8 and 6.1.1.4'
O O 0.0106 0.0060 'International Tables Vol C Tables 4.2.6.8 and 6.1.1.4'
Fe Fe 0.3463 0.8444 'International Tables Vol C Tables 4.2.6.8 and 6.1.1.4'
Y Y -2.7962 3.5667 'International Tables Vol C Tables 4.2.6.8 and 6.1.1.4'

loop_
_geom_angle_atom_site_label_1
_geom_angle_atom_site_label_2
_geom_angle_atom_site_label_3
_geom_angle
_geom_angle_site_symmetry_1
_geom_angle_site_symmetry_3
O2 Y1 O3 82.29(10) . .
O2 Y1 O1 68.42(10) . .
O3 Y1 O1 68.69(10) . .
O2 Y1 O9 141.93(11) . .
O3 Y1 O9 85.56(10) . .
O1 Y1 O9 138.19(10) . .
O2 Y1 O6 76.97(11) . .
O3 Y1 O6 140.36(10) . .
O1 Y1 O6 72.35(10) . .
O9 Y1 O6 130.33(11) . .
O2 Y1 O8 137.41(10) . 7_556
O3 Y1 O8 73.71(10) . 7_556
O1 Y1 O8 70.21(10) . 7_556
O9 Y1 O8 71.23(10) . 7_556
O6 Y1 O8 99.84(10) . 7_556
O2 Y1 O4 83.66(11) . .
O3 Y1 O4 132.15(10) . .
O1 Y1 O4 143.35(11) . .
O9 Y1 O4 78.18(11) . .
O6 Y1 O4 78.74(10) . .
O8 Y1 O4 138.10(10) 7_556 .
O2 Y1 O10 146.82(10) . .
O3 Y1 O10 130.45(10) . .
O1 Y1 O10 123.35(10) . .
O9 Y1 O10 52.68(10) . .
O6 Y1 O10 78.19(10) . .
O8 Y1 O10 68.65(9) 7_556 .
O4 Y1 O10 70.14(10) . .
O2 Y1 N1 67.15(11) . .
O3 Y1 N1 68.23(10) . .
O1 Y1 N1 120.68(10) . .
O9 Y1 N1 74.82(11) . .
O6 Y1 N1 130.00(11) . .
O8 Y1 N1 130.15(11) 7_556 .
O4 Y1 N1 64.14(11) . .
O10 Y1 N1 115.44(10) . .
O2 Fe1 O3 174.76(12) . 7_556
O2 Fe1 O5 90.66(12) . .
O3 Fe1 O5 92.47(11) 7_556 .
O2 Fe1 O7 92.13(12) . .
O3 Fe1 O7 91.29(12) 7_556 .
O5 Fe1 O7 102.72(12) . .
O2 Fe1 O1 82.07(12) . .
O3 Fe1 O1 93.76(11) 7_556 .
O5 Fe1 O1 89.18(12) . .
O7 Fe1 O1 166.87(12) . .
O2 Fe1 O1 93.31(12) . 7_556
O3 Fe1 O1 82.58(11) 7_556 7_556
O5 Fe1 O1 164.55(12) . 7_556
O7 Fe1 O1 92.05(12) . 7_556
O1 Fe1 O1 76.61(13) . 7_556
Fe1 O1 Fe1 103.39(13) . 7_556
Fe1 O1 Y1 100.96(11) . .
Fe1 O1 Y1 101.53(12) 7_556 .
Fe1 O1 H1 116(3) . .
Fe1 O1 H1 122(3) 7_556 .
Y1 O1 H1 110(3) . .
C5 N1 C3 110.0(3) . .
C5 N1 C1 111.7(4) . .
C3 N1 C1 111.3(3) . .
C5 N1 Y1 108.1(3) . .
C3 N1 Y1 104.2(3) . .
C1 N1 Y1 111.2(3) . .
N1 C1 C2 111.9(4) . .
N1 C1 H1A 109.2 . .
C2 C1 H1A 109.2 . .
N1 C1 H1B 109.2 . .
C2 C1 H1B 109.2 . .
H1A C1 H1B 107.9 . .
O2 C2 C1 109.6(4) . .
O2 C2 H2A 109.8 . .
C1 C2 H2A 109.8 . .
O2 C2 H2B 109.8 . .
C1 C2 H2B 109.8 . .
H2A C2 H2B 108.2 . .
C2 O2 Fe1 132.8(3) . .
C2 O2 Y1 120.1(3) . .
Fe1 O2 Y1 107.08(13) . .
N1 C3 C4 111.3(4) . .
N1 C3 H3A 109.4 . .
C4 C3 H3A 109.4 . .
N1 C3 H3B 109.4 . .
C4 C3 H3B 109.4 . .
H3A C3 H3B 108.0 . .
O3 C4 C3 109.7(4) . .
O3 C4 H4A 109.7 . .
C3 C4 H4A 109.7 . .
O3 C4 H4B 109.7 . .
C3 C4 H4B 109.7 . .
H4A C4 H4B 108.2 . .
C4 O3 Fe1 122.1(2) . 7_556
C4 O3 Y1 122.6(2) . .
Fe1 O3 Y1 105.98(12) 7_556 .
N1 C5 C6 110.8(4) . .
N1 C5 H5A 109.5 . .
C6 C5 H5A 109.5 . .
N1 C5 H5B 109.5 . .
C6 C5 H5B 109.5 . .
H5A C5 H5B 108.1 . .
O4 C6 C5 107.7(4) . .
O4 C6 H6A 110.2 . .
C5 C6 H6A 110.2 . .
O4 C6 H6B 110.2 . .
C5 C6 H6B 110.2 . .
H6A C6 H6B 108.5 . .
C6 O4 Y1 125.5(3) . .
C6 O4 H4 112(3) . .
Y1 O4 H4 122(3) . .
C7 O5 Fe1 128.8(3) . .
C7 O6 Y1 135.1(3) . .
O6 C7 O5 125.7(4) . .
O6 C7 C8 119.6(4) . .
O5 C7 C8 114.7(4) . .
C13 C8 C9 119.1(4) . .
C13 C8 C7 120.6(4) . .
C9 C8 C7 120.3(4) . .
C8 C9 C10 120.0(5) . .
C8 C9 H9A 120.0 . .
C10 C9 H9A 120.0 . .
C11 C10 C9 119.9(5) . .
C11 C10 H10A 120.1 . .
C9 C10 H10A 120.1 . .
C12 C11 C10 120.6(5) . .
C12 C11 H11A 119.7 . .
C10 C11 H11A 119.7 . .
C11 C12 C13 119.4(5) . .
C11 C12 H12A 120.3 . .
C13 C12 H12A 120.3 . .
C8 C13 C12 121.0(5) . .
C8 C13 H13A 119.5 . .
C12 C13 H13A 119.5 . .
C14 O7 Fe1 125.0(3) . .
C14 O8 Y1 139.1(3) . 7_556
O8 C14 O7 125.4(4) . .
O8 C14 C15 117.7(4) . .
O7 C14 C15 116.8(4) . .
C16 C15 C20 119.4(5) . .
C16 C15 C14 120.8(4) . .
C20 C15 C14 119.8(5) . .
C15 C16 C17 121.1(5) . .
C15 C16 H16A 119.4 . .
C17 C16 H16A 119.4 . .
C18 C17 C16 119.0(5) . .
C18 C17 H17A 120.5 . .
C16 C17 H17A 120.5 . .
C17 C18 C19 121.0(5) . .
C17 C18 H18A 119.5 . .
C19 C18 H18A 119.5 . .
C18 C19 C20 119.7(5) . .
C18 C19 H19A 120.1 . .
C20 C19 H19A 120.1 . .
C19 C20 C15 119.7(5) . .
C19 C20 H20A 120.1 . .
C15 C20 H20A 120.1 . .
C21 O9 Y1 96.8(3) . .
C21 O10 Y1 88.5(3) . .
O9 C21 O10 121.0(4) . .
O9 C21 C22 117.8(4) . .
O10 C21 C22 121.2(4) . .
C27 C22 C23 117.5(5) . .
C27 C22 C21 123.1(5) . .
C23 C22 C21 119.4(5) . .
C22 C23 C24 119.4(6) . .
C22 C23 H23A 120.3 . .
C24 C23 H23A 120.3 . .
C25 C24 C23 120.9(6) . .
C25 C24 H24A 119.6 . .
C23 C24 H24A 119.6 . .
C26 C25 C24 121.0(6) . .
C26 C25 H25A 119.5 . .
C24 C25 H25A 119.5 . .
C25 C26 C27 119.7(7) . .
C25 C26 H26A 120.2 . .
C27 C26 H26A 120.2 . .
C22 C27 C26 121.4(6) . .
C22 C27 H27A 119.3 . .
C26 C27 H27A 119.3 . .
N31 C31 C32 175.6(7) . .
C31 C32 H32A 109.5 . .
C31 C32 H32B 109.5 . .
H32A C32 H32B 109.5 . .
C31 C32 H32C 109.5 . .
H32A C32 H32C 109.5 . .
H32B C32 H32C 109.5 . .
N32 C33 C34 180.0 . .
C33 C34 H34A 109.5 . .
C33 C34 H34B 109.5 . .
H34A C34 H34B 109.5 . .
C33 C34 H34C 109.5 . .
H34A C34 H34C 109.5 . .
H34B C34 H34C 109.5 . .

loop_
_geom_bond_atom_site_label_1
_geom_bond_atom_site_label_2
_geom_bond_distance
_geom_bond_site_symmetry_2
Y1 O2 2.299(3) .
Y1 O3 2.330(3) .
Y1 O1 2.375(3) .
Y1 O9 2.386(3) .
Y1 O6 2.405(3) .
Y1 O8 2.424(3) 7_556
Y1 O4 2.433(3) .
Y1 O10 2.560(3) .
Y1 N1 2.625(4) .
Fe1 O2 1.948(3) .
Fe1 O3 1.966(3) 7_556
Fe1 O5 1.993(3) .
Fe1 O7 1.992(3) .
Fe1 O1 2.054(3) .
Fe1 O1 2.056(3) 7_556
O1 Fe1 2.056(3) 7_556
O1 H1 0.83(3) .
N1 C5 1.468(5) .
N1 C3 1.472(5) .
N1 C1 1.483(6) .
C1 C2 1.515(6) .
C1 H1A 0.9900 .
C1 H1B 0.9900 .
C2 O2 1.406(5) .
C2 H2A 0.9900 .
C2 H2B 0.9900 .
C3 C4 1.506(6) .
C3 H3A 0.9900 .
C3 H3B 0.9900 .
C4 O3 1.414(5) .
C4 H4A 0.9900 .
C4 H4B 0.9900 .
O3 Fe1 1.966(3) 7_556
C5 C6 1.503(6) .
C5 H5A 0.9900 .
C5 H5B 0.9900 .
C6 O4 1.432(5) .
C6 H6A 0.9900 .
C6 H6B 0.9900 .
O4 H4 0.84(3) .
O5 C7 1.281(5) .
O6 C7 1.251(5) .
C7 C8 1.499(6) .
C8 C13 1.378(6) .
C8 C9 1.379(6) .
C9 C10 1.390(7) .
C9 H9A 0.9500 .
C10 C11 1.376(7) .
C10 H10A 0.9500 .
C11 C12 1.363(7) .
C11 H11A 0.9500 .
C12 C13 1.388(6) .
C12 H12A 0.9500 .
C13 H13A 0.9500 .
O7 C14 1.280(5) .
O8 C14 1.245(5) .
O8 Y1 2.424(3) 7_556
C14 C15 1.507(6) .
C15 C16 1.366(6) .
C15 C20 1.383(6) .
C16 C17 1.384(6) .
C16 H16A 0.9500 .
C17 C18 1.361(8) .
C17 H17A 0.9500 .
C18 C19 1.374(7) .
C18 H18A 0.9500 .
C19 C20 1.382(7) .
C19 H19A 0.9500 .
C20 H20A 0.9500 .
O9 C21 1.260(5) .
O10 C21 1.267(5) .
C21 C22 1.473(6) .
C22 C27 1.377(7) .
C22 C23 1.405(7) .
C23 C24 1.407(8) .
C23 H23A 0.9500 .
C24 C25 1.350(8) .
C24 H24A 0.9500 .
C25 C26 1.336(8) .
C25 H25A 0.9500 .
C26 C27 1.411(7) .
C26 H26A 0.9500 .
C27 H27A 0.9500 .
N31 C31 1.114(7) .
C31 C32 1.436(9) .
C32 H32A 0.9800 .
C32 H32B 0.9800 .
C32 H32C 0.9800 .
N32 C33 1.108(10) .
C33 C34 1.432(12) .
C34 H34A 0.9800 .
C34 H34B 0.9800 .
C34 H34C 0.9800 .

loop_
_geom_hbond_atom_site_label_D
_geom_hbond_atom_site_label_H
_geom_hbond_atom_site_label_A
_geom_hbond_distance_DH
_geom_hbond_distance_HA
_geom_hbond_distance_DA
_geom_hbond_angle_DHA
_geom_hbond_site_symmetry_A
O1 H1 N31 0.83(3) 2.16(3) 2.971(6) 167(4) .
O4 H4 O10 0.84(3) 1.89(3) 2.700(4) 162(5) 5_566
